data_7051072
loop_
_publ_author_name
'Eastmond, Geoffrey C.'
'Gilchrist, Thomas L.'
'Paprotny, Jerzy'
'Steiner, Alexander'

_publ_section_title
;
 Cyano-activated fluoro displacement reactions in the synthesis of
 cyanophenoxazines and related compounds
;
_journal_issue 3
_journal_name_full 'New Journal of Chemistry'
_journal_page_first 385
_journal_paper_doi 10.1039/b008503k
_journal_volume 25
_journal_year 2001
_chemical_formula_sum 'C15 H10 N2 O2'
_chemical_formula_weight 250.27
_chemical_name_systematic
;
  ?
;
_space_group_IT_number 14
_symmetry_cell_setting monoclinic
_symmetry_space_group_name_Hall '-P 2ybc'
_symmetry_space_group_name_H-M 'P 1 21/c 1'
_atom_sites_solution_hydrogens geom
_atom_sites_solution_primary direct
_atom_sites_solution_secondary difmap
_audit_creation_method SHELXL-97
_cell_angle_alpha 90.00
_cell_angle_beta 105.42(3)
_cell_angle_gamma 90.00
_cell_formula_units_Z 4
_cell_length_a 8.0095(19)
_cell_length_b 17.599(3)
_cell_length_c 8.826(2)
_cell_measurement_temperature 213(2)
_cell_volume 1199.3(5)
_computing_structure_refinement 'SHELXL-97 (Sheldrick, 1997)'
_computing_structure_solution 'SHELXS-97 (Sheldrick, 1990)'
_diffrn_ambient_temperature 213(2)
_diffrn_measured_fraction_theta_full 0.938
_diffrn_measured_fraction_theta_max 0.938
_diffrn_radiation_monochromator graphite
_diffrn_radiation_source 'fine-focus sealed tube'
_diffrn_radiation_type MoK\a
_diffrn_radiation_wavelength 0.71073
_diffrn_reflns_av_R_equivalents 0.1152
_diffrn_reflns_av_sigmaI/netI 0.1247
_diffrn_reflns_limit_h_max 8
_diffrn_reflns_limit_h_min -8
_diffrn_reflns_limit_k_max 19
_diffrn_reflns_limit_k_min -17
_diffrn_reflns_limit_l_max 9
_diffrn_reflns_limit_l_min -9
_diffrn_reflns_number 4437
_diffrn_reflns_theta_full 22.99
_diffrn_reflns_theta_max 22.99
_diffrn_reflns_theta_min 2.64
_exptl_absorpt_coefficient_mu 0.055
_exptl_crystal_density_diffrn 1.386
_exptl_crystal_density_method 'not measured'
_exptl_crystal_F_000 520
_exptl_crystal_size_max 0.4
_exptl_crystal_size_mid 0.2
_exptl_crystal_size_min 0.1
_refine_diff_density_max 0.429
_refine_diff_density_min -0.421
_refine_diff_density_rms 0.077
_refine_ls_extinction_method none
_refine_ls_goodness_of_fit_ref 0.918
_refine_ls_hydrogen_treatment mixed
_refine_ls_matrix_type full
_refine_ls_number_parameters 172
_refine_ls_number_reflns 1630
_refine_ls_number_restraints 0
_refine_ls_restrained_S_all 0.918
_refine_ls_R_factor_all 0.1225
_refine_ls_R_factor_gt 0.0651
_refine_ls_shift/su_max 0.000
_refine_ls_shift/su_mean 0.000
_refine_ls_structure_factor_coef Fsqd
_refine_ls_weighting_details 'w=1/[\s^2^(Fo^2^)+(0.1101P)^2^+0.0000P] where P=(Fo^2^+2Fc^2^)/3'
_refine_ls_weighting_scheme calc
_refine_ls_wR_factor_gt 0.1690
_refine_ls_wR_factor_ref 0.1940
_reflns_number_gt 856
_reflns_number_total 1630
_reflns_threshold_expression >2sigma(I)
_cod_data_source_file b008503k.txt
_cod_data_source_block geo597
_cod_depositor_comments
;
The following automatic conversions were performed:

'_refine_ls_weighting_scheme' value 'calc
w=1/[\s^2^(Fo^2^)+(0.1101P)^2^+0.0000P] where P=(Fo^2^+2Fc^2^)/3' was
changed to 'calc'. New tag '_refine_ls_weighting_details' was
created. The value of the new tag was set to
'w=1/[\s^2^(Fo^2^)+(0.1101P)^2^+0.0000P] where P=(Fo^2^+2Fc^2^)/3'.

Automatic conversion script
Id: cif_fix_values 3143 2015-03-26 13:38:13Z robertas 
;
_cod_original_cell_volume 1199.4(5)
_cod_original_sg_symbol_H-M P2(1)/c
_cod_database_code 7051072

loop_
_symmetry_equiv_pos_as_xyz
'x, y, z'
'-x, y+1/2, -z+1/2'
'-x, -y, -z'
'x, -y-1/2, z-1/2'

loop_
_atom_site_label
_atom_site_type_symbol
_atom_site_fract_x
_atom_site_fract_y
_atom_site_fract_z
_atom_site_U_iso_or_equiv
_atom_site_adp_type
_atom_site_occupancy
_atom_site_calc_flag
_atom_site_refinement_flags
_atom_site_disorder_assembly
_atom_site_disorder_group
O1 O 0.4249(4) 0.1804(2) 0.0790(4) 0.0311(10) Uani 1 d . . .
O2 O 0.8682(4) 0.1660(2) -0.1293(4) 0.0352(10) Uani 1 d . . .
N1 N 0.7417(5) 0.1297(2) 0.0592(4) 0.0266(11) Uani 1 d . . .
N2 N 0.8681(7) -0.0162(3) -0.2029(6) 0.0579(16) Uani 1 d . . .
C1 C 0.4324(6) 0.1327(3) -0.0417(6) 0.0280(13) Uani 1 d . . .
C2 C 0.5901(6) 0.1040(3) -0.0542(5) 0.0264(12) Uani 1 d . . .
C3 C 0.5917(6) 0.0524(3) -0.1738(6) 0.0274(13) Uani 1 d . . .
C4 C 0.4383(7) 0.0343(3) -0.2825(6) 0.0361(14) Uani 1 d . . .
H4 H 0.4396 0.0004 -0.3646 0.043 Uiso 1 calc R . .
C5 C 0.2834(7) 0.0650(3) -0.2726(6) 0.0377(14) Uani 1 d . . .
H5 H 0.1806 0.0532 -0.3493 0.045 Uiso 1 calc R . .
C6 C 0.2789(7) 0.1131(3) -0.1505(6) 0.0380(14) Uani 1 d . . .
H6 H 0.1727 0.1324 -0.1410 0.046 Uiso 1 calc R . .
C7 C 0.5523(7) 0.1676(3) 0.2192(6) 0.0284(13) Uani 1 d . . .
C8 C 0.7145(6) 0.1404(3) 0.2144(6) 0.0275(13) Uani 1 d . . .
C9 C 0.8339(7) 0.1219(3) 0.3514(6) 0.0308(13) Uani 1 d . . .
H9 H 0.9407 0.1006 0.3488 0.037 Uiso 1 calc R . .
C10 C 0.7972(7) 0.1348(3) 0.4952(6) 0.0329(14) Uani 1 d . . .
H10 H 0.8794 0.1229 0.5898 0.040 Uiso 1 calc R . .
C11 C 0.6366(7) 0.1659(3) 0.4972(6) 0.0340(14) Uani 1 d . . .
H11 H 0.6129 0.1764 0.5939 0.041 Uiso 1 calc R . .
C12 C 0.5132(7) 0.1812(3) 0.3593(6) 0.0314(13) Uani 1 d . . .
H12 H 0.4042 0.2005 0.3608 0.038 Uiso 1 calc R . .
C13 C 0.8734(6) 0.1667(3) 0.0120(6) 0.0273(13) Uani 1 d . . .
C14 C 1.0162(7) 0.2024(3) 0.1345(6) 0.0340(14) Uani 1 d . . .
H14A H 0.9938 0.1965 0.2366 0.041 Uiso 1 calc R . .
H14B H 1.0229 0.2560 0.1114 0.041 Uiso 1 calc R . .
H14C H 1.1250 0.1780 0.1353 0.041 Uiso 1 calc R . .
C15 C 0.7502(8) 0.0166(3) -0.1856(6) 0.0403(15) Uani 1 d . . .

loop_
_atom_site_aniso_label
_atom_site_aniso_U_11
_atom_site_aniso_U_22
_atom_site_aniso_U_33
_atom_site_aniso_U_23
_atom_site_aniso_U_13
_atom_site_aniso_U_12
O1 0.036(2) 0.039(2) 0.023(2) -0.0030(17) 0.0145(17) 0.0070(17)
O2 0.033(2) 0.049(3) 0.028(2) -0.0013(18) 0.0151(17) -0.0035(18)
N1 0.030(2) 0.036(3) 0.016(2) -0.004(2) 0.011(2) -0.003(2)
N2 0.058(3) 0.061(4) 0.064(4) -0.008(3) 0.033(3) 0.009(3)
C1 0.032(3) 0.034(3) 0.021(3) 0.005(2) 0.012(3) 0.003(2)
C2 0.029(3) 0.038(3) 0.016(3) 0.006(2) 0.011(2) -0.002(2)
C3 0.033(3) 0.029(3) 0.025(3) 0.004(2) 0.016(3) 0.000(2)
C4 0.046(4) 0.038(4) 0.028(3) -0.004(3) 0.016(3) -0.005(3)
C5 0.041(3) 0.046(4) 0.027(3) -0.005(3) 0.009(3) -0.006(3)
C6 0.029(3) 0.052(4) 0.035(3) 0.003(3) 0.012(3) 0.000(3)
C7 0.037(3) 0.031(3) 0.019(3) 0.004(2) 0.013(3) 0.004(3)
C8 0.035(3) 0.032(3) 0.021(3) -0.003(2) 0.017(3) -0.005(2)
C9 0.033(3) 0.036(4) 0.023(3) 0.001(3) 0.008(3) -0.005(2)
C10 0.043(3) 0.038(4) 0.017(3) -0.002(2) 0.006(3) -0.003(3)
C11 0.054(4) 0.032(3) 0.021(3) -0.005(3) 0.020(3) -0.012(3)
C12 0.037(3) 0.036(3) 0.028(3) -0.003(3) 0.021(3) -0.002(3)
C13 0.030(3) 0.037(3) 0.020(3) 0.002(2) 0.014(2) 0.001(2)
C14 0.034(3) 0.039(3) 0.035(3) -0.006(3) 0.018(3) -0.007(3)
C15 0.057(4) 0.035(4) 0.035(4) -0.001(3) 0.023(3) -0.001(3)

loop_
_atom_type_symbol
_atom_type_description
_atom_type_scat_dispersion_real
_atom_type_scat_dispersion_imag
_atom_type_scat_source
C C 0.0020 0.0020 'International Tables Vol C Tables 4.2.6.8 and 6.1.1.4'
H H 0.0000 0.0000 'International Tables Vol C Tables 4.2.6.8 and 6.1.1.4'
N N 0.0040 0.0030 'International Tables Vol C Tables 4.2.6.8 and 6.1.1.4'
O O 0.0080 0.0060 'International Tables Vol C Tables 4.2.6.8 and 6.1.1.4'

loop_
_geom_angle_atom_site_label_1
_geom_angle_atom_site_label_2
_geom_angle_atom_site_label_3
_geom_angle
_geom_angle_site_symmetry_1
_geom_angle_site_symmetry_3
_geom_angle_publ_flag
C1 O1 C7 114.7(4) . . ?
C13 N1 C2 120.6(4) . . ?
C13 N1 C8 122.4(4) . . ?
C2 N1 C8 112.9(4) . . ?
O1 C1 C6 118.4(4) . . ?
O1 C1 C2 120.8(5) . . ?
C6 C1 C2 120.8(5) . . ?
C1 C2 C3 119.1(5) . . ?
C1 C2 N1 116.8(4) . . ?
C3 C2 N1 124.1(4) . . ?
C4 C3 C2 119.4(4) . . ?
C4 C3 C15 119.1(5) . . ?
C2 C3 C15 121.5(5) . . ?
C5 C4 C3 121.0(5) . . ?
C4 C5 C6 120.1(5) . . ?
C5 C6 C1 119.4(5) . . ?
C12 C7 C8 121.5(5) . . ?
C12 C7 O1 118.8(4) . . ?
C8 C7 O1 119.7(4) . . ?
C9 C8 C7 119.6(4) . . ?
C9 C8 N1 123.9(4) . . ?
C7 C8 N1 116.5(5) . . ?
C8 C9 C10 119.9(5) . . ?
C9 C10 C11 119.4(5) . . ?
C12 C11 C10 120.7(4) . . ?
C7 C12 C11 118.7(5) . . ?
O2 C13 N1 118.1(5) . . ?
O2 C13 C14 123.4(4) . . ?
N1 C13 C14 118.5(4) . . ?
N2 C15 C3 174.4(6) . . ?

loop_
_geom_bond_atom_site_label_1
_geom_bond_atom_site_label_2
_geom_bond_distance
_geom_bond_site_symmetry_2
_geom_bond_publ_flag
O1 C1 1.371(6) . ?
O1 C7 1.397(6) . ?
O2 C13 1.237(5) . ?
N1 C13 1.394(6) . ?
N1 C2 1.426(6) . ?
N1 C8 1.455(5) . ?
N2 C15 1.151(7) . ?
C1 C6 1.387(7) . ?
C1 C2 1.391(6) . ?
C2 C3 1.395(7) . ?
C3 C4 1.380(8) . ?
C3 C15 1.445(8) . ?
C4 C5 1.378(7) . ?
C5 C6 1.378(8) . ?
C7 C12 1.375(6) . ?
C7 C8 1.396(7) . ?
C8 C9 1.367(7) . ?
C9 C10 1.395(6) . ?
C10 C11 1.402(7) . ?
C11 C12 1.375(7) . ?
C13 C14 1.489(7) . ?

loop_
_cod_related_entry_id
_cod_related_entry_database
_cod_related_entry_code
1 ChemSpider 21142395
